data_4509035
loop_
_publ_author_name
'Hao, Hong-Qing'
'Liu, Wen-Ting'
'Tan, Wei'
'Lin, Zhuojia'
'Tong, Ming-Liang'

_publ_section_title
;
 Enantiopure and Racemic Sandwich-like Networks with Dehydration,
 Readsorption, and Selective Guest-Exchange Phase Transformations
;
_journal_issue 1
_journal_name_full 'Crystal Growth &amp; Design'
_journal_page_first 457
_journal_paper_doi 10.1021/cg800710q
_journal_volume 9
_journal_year 2009
_chemical_formula_sum 'C21 H25 Ag N2 O5'
_chemical_formula_weight 493.30
_chemical_name_systematic
; 
 ? 
;
_space_group_IT_number 14
_symmetry_cell_setting monoclinic
_symmetry_space_group_name_Hall '-P 2ybc'
_symmetry_space_group_name_H-M 'P 1 21/c 1'
_atom_sites_solution_hydrogens geom
_atom_sites_solution_primary direct
_atom_sites_solution_secondary difmap
_audit_creation_method SHELXL-97
_cell_angle_alpha 90.00
_cell_angle_beta 103.380(7)
_cell_angle_gamma 90.00
_cell_formula_units_Z 4
_cell_length_a 9.865(2)
_cell_length_b 8.8826(19)
_cell_length_c 25.234(5)
_cell_measurement_temperature 293(2)
_cell_volume 2151.2(8)
_computing_structure_refinement 'SHELXL-97 (Sheldrick, 1997)'
_computing_structure_solution 'SHELXS-97 (Sheldrick, 1990)'
_diffrn_ambient_temperature 293(2)
_diffrn_measured_fraction_theta_full 0.961
_diffrn_measured_fraction_theta_max 0.961
_diffrn_measurement_device_type 'Gemini S Ultra'
_diffrn_measurement_method '\w and \p scan'
_diffrn_radiation_monochromator graphite
_diffrn_radiation_source 'fine-focus sealed tube'
_diffrn_radiation_type MoK\a
_diffrn_radiation_wavelength 0.71073
_diffrn_reflns_av_R_equivalents 0.0300
_diffrn_reflns_av_sigmaI/netI 0.0378
_diffrn_reflns_limit_h_max 12
_diffrn_reflns_limit_h_min -12
_diffrn_reflns_limit_k_max 11
_diffrn_reflns_limit_k_min -10
_diffrn_reflns_limit_l_max 22
_diffrn_reflns_limit_l_min -31
_diffrn_reflns_number 10724
_diffrn_reflns_theta_full 26.99
_diffrn_reflns_theta_max 26.99
_diffrn_reflns_theta_min 1.66
_exptl_absorpt_coefficient_mu 0.970
_exptl_absorpt_correction_T_max 0.9441
_exptl_absorpt_correction_T_min 0.8222
_exptl_absorpt_correction_type multi-scan
_exptl_crystal_colour Colourless
_exptl_crystal_density_diffrn 1.523
_exptl_crystal_density_method 'not measured'
_exptl_crystal_description plate
_exptl_crystal_F_000 1008
_exptl_crystal_size_max 0.21
_exptl_crystal_size_mid 0.17
_exptl_crystal_size_min 0.06
_refine_diff_density_max 0.629
_refine_diff_density_min -0.670
_refine_diff_density_rms 0.072
_refine_ls_extinction_method none
_refine_ls_goodness_of_fit_ref 1.018
_refine_ls_hydrogen_treatment constr
_refine_ls_matrix_type full
_refine_ls_number_parameters 268
_refine_ls_number_reflns 4511
_refine_ls_number_restraints 12
_refine_ls_restrained_S_all 1.043
_refine_ls_R_factor_all 0.0577
_refine_ls_R_factor_gt 0.0454
_refine_ls_shift/su_max 0.000
_refine_ls_shift/su_mean 0.000
_refine_ls_structure_factor_coef Fsqd
_refine_ls_weighting_details 'calc w=1/[\s^2^(Fo^2^)+(0.0570P)^2^+1.1652P] where P=(Fo^2^+2Fc^2^)/3'
_refine_ls_weighting_scheme calc
_refine_ls_wR_factor_gt 0.1094
_refine_ls_wR_factor_ref 0.1159
_reflns_number_gt 3633
_reflns_number_total 4511
_reflns_threshold_expression >2sigma(I)
_cod_data_source_file cg800710qsup1.cif
_cod_data_source_block complex3
_cod_depositor_comments
;
The following automatic conversions were performed:

'_symmetry_cell_setting' value 'Monoclinic' changed to 'monoclinic'
according to /home/saulius/struct/CIF-dictionaries/cif_core.dic
dictionary named 'cif_core.dic' version 2.4.2 from 2011-04-26.

Automatic conversion script
Id: cif_fix_values 1891 2012-01-12 08:04:46Z andrius 
;
_cod_original_sg_symbol_H-M P2(1)/c
_cod_database_code 4509035

loop_
_symmetry_equiv_pos_as_xyz
'x, y, z'
'-x, y+1/2, -z+1/2'
'-x, -y, -z'
'x, -y-1/2, z-1/2'

loop_
_atom_site_label
_atom_site_type_symbol
_atom_site_fract_x
_atom_site_fract_y
_atom_site_fract_z
_atom_site_U_iso_or_equiv
_atom_site_adp_type
_atom_site_occupancy
_atom_site_symmetry_multiplicity
_atom_site_calc_flag
_atom_site_refinement_flags
_atom_site_disorder_assembly
_atom_site_disorder_group
Ag1 Ag 0.39991(3) -0.90991(3) -0.049335(11) 0.05692(13) Uani 1 1 d . . .
O1 O 0.1566(3) -1.0272(5) -0.04495(16) 0.0959(11) Uani 1 1 d . . .
O2 O 0.1398(3) -0.8175(4) -0.09228(14) 0.0818(9) Uani 1 1 d . . .
N1 N 0.4375(3) -0.7438(3) 0.01527(11) 0.0493(7) Uani 1 1 d . . .
N2 N 0.4167(3) -0.4731(3) 0.37659(12) 0.0501(7) Uani 1 1 d . . .
C1 C 0.0898(5) -0.9316(6) -0.0753(2) 0.0700(12) Uani 1 1 d . B .
C2 C -0.0673(4) -0.9571(6) -0.0990(2) 0.0720(12) Uani 1 1 d . . .
H2A H -0.1122 -0.8608 -0.1053 0.086 Uiso 0.50 1 d PR A 1
O3 O -0.1335(5) -1.0429(6) -0.0646(2) 0.138(4) Uani 0.50 1 d P B 1
H3 H -0.1260 -0.9990 -0.0355 0.166 Uiso 0.50 1 calc PR B 1
H2B H -0.1038 -1.0192 -0.0742 0.166 Uiso 0.50 1 d PR B 2
O3' O -0.1408(5) -0.8213(6) -0.1053(2) 0.0800(18) Uani 0.50 1 d PR B 2
H3' H -0.0857 -0.7508 -0.0996 0.096 Uiso 0.50 1 calc PR B 2
C3 C -0.0881(4) -1.0399(5) -0.15229(18) 0.0600(10) Uani 1 1 d . B .
C4 C -0.1092(5) -0.9651(6) -0.2010(2) 0.0743(12) Uani 1 1 d . . .
H4 H -0.1112 -0.8604 -0.2011 0.089 Uiso 1 1 calc R B .
C5 C -0.1276(5) -1.0402(9) -0.2496(2) 0.0983(18) Uani 1 1 d . B .
H5 H -0.1424 -0.9862 -0.2820 0.118 Uiso 1 1 calc R . .
C6 C -0.1242(6) -1.1924(11) -0.2506(3) 0.114(2) Uani 1 1 d . . .
H6 H -0.1370 -1.2433 -0.2836 0.137 Uiso 1 1 calc R B .
C7 C -0.1019(6) -1.2703(8) -0.2029(4) 0.111(2) Uani 1 1 d . B .
H7 H -0.0988 -1.3749 -0.2036 0.133 Uiso 1 1 calc R . .
C8 C -0.0837(5) -1.1962(6) -0.1532(2) 0.0831(14) Uani 1 1 d . . .
H8 H -0.0688 -1.2507 -0.1209 0.100 Uiso 1 1 calc R B .
C9 C 0.5617(4) -0.6838(5) 0.03833(15) 0.0530(9) Uani 1 1 d . . .
H9 H 0.6408 -0.7235 0.0295 0.064 Uiso 1 1 calc R . .
C10 C 0.5770(4) -0.5660(4) 0.07455(16) 0.0561(9) Uani 1 1 d . . .
H10 H 0.6653 -0.5276 0.0894 0.067 Uiso 1 1 calc R . .
C11 C 0.4625(4) -0.5045(4) 0.08894(14) 0.0528(9) Uani 1 1 d . . .
C12 C 0.3352(4) -0.5685(5) 0.06542(16) 0.0587(10) Uani 1 1 d . . .
H12 H 0.2547 -0.5318 0.0741 0.070 Uiso 1 1 calc R . .
C13 C 0.3265(4) -0.6853(5) 0.02954(14) 0.0547(9) Uani 1 1 d . . .
H13 H 0.2392 -0.7258 0.0144 0.066 Uiso 1 1 calc R . .
C14 C 0.4725(5) -0.3756(4) 0.12820(16) 0.0633(11) Uani 1 1 d . . .
H14A H 0.4026 -0.3009 0.1129 0.076 Uiso 1 1 calc R . .
H14B H 0.5633 -0.3288 0.1330 0.076 Uiso 1 1 calc R . .
C15 C 0.4516(5) -0.4250(4) 0.18293(16) 0.0600(10) Uani 1 1 d . . .
H15A H 0.5271 -0.4918 0.1998 0.072 Uiso 1 1 calc R . .
H15B H 0.3653 -0.4813 0.1776 0.072 Uiso 1 1 calc R . .
C16 C 0.4465(4) -0.2930(4) 0.22138(15) 0.0563(9) Uani 1 1 d . . .
H16A H 0.5304 -0.2330 0.2253 0.068 Uiso 1 1 calc R . .
H16B H 0.3673 -0.2293 0.2059 0.068 Uiso 1 1 calc R . .
C17 C 0.4343(4) -0.3480(4) 0.27630(14) 0.0474(8) Uani 1 1 d . . .
C18 C 0.5496(4) -0.3783(4) 0.31670(16) 0.0554(9) Uani 1 1 d . . .
H18 H 0.6375 -0.3565 0.3112 0.066 Uiso 1 1 calc R . .
C19 C 0.5381(4) -0.4402(4) 0.36535(16) 0.0557(9) Uani 1 1 d . . .
H19 H 0.6192 -0.4600 0.3916 0.067 Uiso 1 1 calc R . .
C20 C 0.3028(4) -0.4422(5) 0.33714(17) 0.0645(11) Uani 1 1 d . . .
H20 H 0.2160 -0.4638 0.3438 0.077 Uiso 1 1 calc R . .
C21 C 0.3072(4) -0.3813(5) 0.28829(17) 0.0621(10) Uani 1 1 d . . .
H21 H 0.2247 -0.3618 0.2627 0.075 Uiso 1 1 calc R . .
O1W O 0.0916(6) -1.3116(7) -0.0155(2) 0.184(3) Uani 1 1 d D . .
H1WA H 0.1155 -1.2242 -0.0233 0.221 Uiso 1 1 d RD . .
H1WB H 0.0755 -1.3688 -0.0425 0.221 Uiso 1 1 d RD . .
O2W O 0.0083(7) -0.5470(7) -0.0871(4) 0.266(5) Uani 1 1 d DU . .
H2WA H 0.0701 -0.6076 -0.0927 0.319 Uiso 1 1 d RD . .
H2WB H -0.0419 -0.5789 -0.0662 0.319 Uiso 1 1 d RD . .

loop_
_atom_site_aniso_label
_atom_site_aniso_U_11
_atom_site_aniso_U_22
_atom_site_aniso_U_33
_atom_site_aniso_U_23
_atom_site_aniso_U_13
_atom_site_aniso_U_12
Ag1 0.0604(2) 0.0613(2) 0.04777(19) -0.00630(12) 0.00994(13) -0.00252(13)
O1 0.063(2) 0.117(3) 0.099(3) 0.015(2) 0.0009(18) 0.005(2)
O2 0.0617(19) 0.085(2) 0.099(2) -0.0138(19) 0.0191(16) -0.0081(17)
N1 0.0508(17) 0.0544(17) 0.0418(15) -0.0006(13) 0.0091(12) -0.0040(14)
N2 0.0482(17) 0.0515(17) 0.0498(17) -0.0006(13) 0.0096(13) 0.0007(13)
C1 0.052(2) 0.086(3) 0.073(3) -0.020(3) 0.016(2) -0.001(2)
C2 0.048(2) 0.089(3) 0.081(3) -0.006(3) 0.019(2) -0.003(2)
O3 0.105(6) 0.223(11) 0.094(6) -0.025(7) 0.039(5) -0.055(7)
O3' 0.044(3) 0.077(4) 0.114(5) -0.031(4) 0.009(3) 0.014(3)
C3 0.0341(19) 0.071(3) 0.074(3) -0.002(2) 0.0105(17) -0.0027(17)
C4 0.057(3) 0.079(3) 0.087(3) 0.005(3) 0.017(2) -0.007(2)
C5 0.072(3) 0.147(6) 0.077(4) -0.006(4) 0.018(3) -0.011(4)
C6 0.065(3) 0.157(7) 0.122(6) -0.062(5) 0.025(3) -0.008(4)
C7 0.064(3) 0.085(4) 0.179(7) -0.045(5) 0.023(4) 0.002(3)
C8 0.054(3) 0.073(3) 0.119(4) 0.005(3) 0.014(3) 0.004(2)
C9 0.047(2) 0.062(2) 0.050(2) 0.0041(17) 0.0110(15) 0.0037(17)
C10 0.051(2) 0.062(2) 0.053(2) 0.0003(17) 0.0092(17) -0.0137(17)
C11 0.065(2) 0.050(2) 0.0463(19) 0.0085(16) 0.0193(17) -0.0027(18)
C12 0.055(2) 0.069(3) 0.054(2) 0.0002(18) 0.0163(18) 0.0058(19)
C13 0.047(2) 0.071(3) 0.0452(19) -0.0006(17) 0.0085(15) -0.0061(18)
C14 0.088(3) 0.051(2) 0.055(2) 0.0021(17) 0.024(2) -0.009(2)
C15 0.079(3) 0.051(2) 0.052(2) 0.0023(17) 0.019(2) -0.0082(19)
C16 0.070(2) 0.049(2) 0.052(2) 0.0015(16) 0.0195(18) -0.0025(18)
C17 0.054(2) 0.0379(17) 0.052(2) -0.0070(15) 0.0143(16) 0.0013(15)
C18 0.043(2) 0.065(2) 0.059(2) -0.0032(18) 0.0151(17) -0.0012(17)
C19 0.046(2) 0.063(2) 0.055(2) -0.0050(17) 0.0062(16) 0.0040(17)
C20 0.046(2) 0.081(3) 0.064(3) 0.016(2) 0.0099(18) -0.0038(19)
C21 0.048(2) 0.077(3) 0.059(2) 0.013(2) 0.0059(17) -0.0002(18)
O1W 0.194(5) 0.183(6) 0.202(6) 0.104(5) 0.104(5) 0.068(5)
O2W 0.157(6) 0.116(4) 0.486(13) 0.052(6) -0.003(7) 0.035(4)

loop_
_atom_type_symbol
_atom_type_description
_atom_type_scat_dispersion_real
_atom_type_scat_dispersion_imag
_atom_type_scat_source
C C 0.0033 0.0016 'International Tables Vol C Tables 4.2.6.8 and 6.1.1.4'
H H 0.0000 0.0000 'International Tables Vol C Tables 4.2.6.8 and 6.1.1.4'
N N 0.0061 0.0033 'International Tables Vol C Tables 4.2.6.8 and 6.1.1.4'
O O 0.0106 0.0060 'International Tables Vol C Tables 4.2.6.8 and 6.1.1.4'
Ag Ag -0.8971 1.1015 'International Tables Vol C Tables 4.2.6.8 and 6.1.1.4'

loop_
_geom_angle_atom_site_label_1
_geom_angle_atom_site_label_2
_geom_angle_atom_site_label_3
_geom_angle
_geom_angle_site_symmetry_1
_geom_angle_site_symmetry_3
N1 Ag1 N2 159.57(11) . 4_545
N1 Ag1 O1 103.64(12) . .
N2 Ag1 O1 95.62(12) 4_545 .
N1 Ag1 O2 94.40(10) . .
N2 Ag1 O2 93.16(10) 4_545 .
O1 Ag1 O2 48.86(12) . .
N1 Ag1 Ag1 77.84(8) . 3_635
N2 Ag1 Ag1 105.75(8) 4_545 3_635
O1 Ag1 Ag1 99.90(9) . 3_635
O2 Ag1 Ag1 145.58(8) . 3_635
C1 O1 Ag1 93.6(3) . .
C1 O2 Ag1 91.7(3) . .
C13 N1 C9 117.0(3) . .
C13 N1 Ag1 117.4(2) . .
C9 N1 Ag1 125.3(2) . .
C19 N2 C20 116.0(3) . .
C19 N2 Ag1 122.7(2) . 4_546
C20 N2 Ag1 121.1(2) . 4_546
O1 C1 O2 125.4(4) . .
O1 C1 C2 119.0(5) . .
O2 C1 C2 115.4(5) . .
O3' C2 O3 103.4(4) . .
O3' C2 C3 111.1(4) . .
O3 C2 C3 107.2(4) . .
O3' C2 C1 111.5(4) . .
O3 C2 C1 113.9(4) . .
C3 C2 C1 109.5(3) . .
O3' C2 H2A 5.2 . .
O3 C2 H2A 108.6 . .
C3 C2 H2A 109.0 . .
C1 C2 H2A 108.5 . .
O3' C2 H2B 107.8 . .
O3 C2 H2B 5.3 . .
C3 C2 H2B 107.8 . .
C1 C2 H2B 109.0 . .
H2A C2 H2B 113.0 . .
C2 O3 H3 109.5 . .
C2 O3 H2B 11.0 . .
H3 O3 H2B 108.1 . .
C2 O3' H2A 11.1 . .
C2 O3' H3' 109.5 . .
H2A O3' H3' 101.7 . .
C4 C3 C8 118.0(5) . .
C4 C3 C2 121.7(4) . .
C8 C3 C2 120.3(4) . .
C3 C4 C5 121.9(5) . .
C3 C4 H4 119.1 . .
C5 C4 H4 119.1 . .
C6 C5 C4 120.3(6) . .
C6 C5 H5 119.9 . .
C4 C5 H5 119.9 . .
C5 C6 C7 119.4(6) . .
C5 C6 H6 120.3 . .
C7 C6 H6 120.3 . .
C6 C7 C8 121.2(6) . .
C6 C7 H7 119.4 . .
C8 C7 H7 119.4 . .
C3 C8 C7 119.3(6) . .
C3 C8 H8 120.4 . .
C7 C8 H8 120.4 . .
N1 C9 C10 122.7(3) . .
N1 C9 H9 118.6 . .
C10 C9 H9 118.6 . .
C9 C10 C11 120.5(4) . .
C9 C10 H10 119.8 . .
C11 C10 H10 119.8 . .
C10 C11 C12 116.3(4) . .
C10 C11 C14 122.9(4) . .
C12 C11 C14 120.8(4) . .
C13 C12 C11 120.6(4) . .
C13 C12 H12 119.7 . .
C11 C12 H12 119.7 . .
N1 C13 C12 123.0(3) . .
N1 C13 H13 118.5 . .
C12 C13 H13 118.5 . .
C11 C14 C15 112.4(3) . .
C11 C14 H14A 109.1 . .
C15 C14 H14A 109.1 . .
C11 C14 H14B 109.1 . .
C15 C14 H14B 109.1 . .
H14A C14 H14B 107.9 . .
C14 C15 C16 112.9(3) . .
C14 C15 H15A 109.0 . .
C16 C15 H15A 109.0 . .
C14 C15 H15B 109.0 . .
C16 C15 H15B 109.0 . .
H15A C15 H15B 107.8 . .
C17 C16 C15 110.9(3) . .
C17 C16 H16A 109.5 . .
C15 C16 H16A 109.5 . .
C17 C16 H16B 109.5 . .
C15 C16 H16B 109.5 . .
H16A C16 H16B 108.0 . .
C18 C17 C21 115.7(3) . .
C18 C17 C16 121.5(3) . .
C21 C17 C16 122.7(3) . .
C17 C18 C19 121.2(3) . .
C17 C18 H18 119.4 . .
C19 C18 H18 119.4 . .
N2 C19 C18 123.0(3) . .
N2 C19 H19 118.5 . .
C18 C19 H19 118.5 . .
N2 C20 C21 123.9(4) . .
N2 C20 H20 118.1 . .
C21 C20 H20 118.1 . .
C20 C21 C17 120.2(4) . .
C20 C21 H21 119.9 . .
C17 C21 H21 119.9 . .
H1WA O1W H1WB 112.2 . .
H2WA O2W H2WB 115.8 . .

loop_
_geom_bond_atom_site_label_1
_geom_bond_atom_site_label_2
_geom_bond_distance
_geom_bond_site_symmetry_2
Ag1 N1 2.167(3) .
Ag1 N2 2.178(3) 4_545
Ag1 O1 2.643(4) .
Ag1 O2 2.673(3) .
Ag1 Ag1 3.2225(7) 3_635
O1 C1 1.229(6) .
O2 C1 1.245(6) .
N1 C13 1.335(4) .
N1 C9 1.339(4) .
N2 C19 1.326(5) .
N2 C20 1.346(5) .
N2 Ag1 2.178(3) 4_546
C1 C2 1.543(6) .
C2 O3' 1.398(7) .
C2 O3 1.422(7) .
C2 C3 1.505(6) .
C2 H2A 0.9598 .
C2 H2B 0.9641 .
O3 H3 0.8200 .
O3 H2B 0.4710 .
O3' H2A 0.4502 .
O3' H3' 0.8200 .
C3 C4 1.370(6) .
C3 C8 1.389(7) .
C4 C5 1.370(8) .
C4 H4 0.9300 .
C5 C6 1.353(10) .
C5 H5 0.9300 .
C6 C7 1.361(10) .
C6 H6 0.9300 .
C7 C8 1.392(8) .
C7 H7 0.9300 .
C8 H8 0.9300 .
C9 C10 1.374(5) .
C9 H9 0.9300 .
C10 C11 1.377(5) .
C10 H10 0.9300 .
C11 C12 1.381(5) .
C11 C14 1.502(5) .
C12 C13 1.366(5) .
C12 H12 0.9300 .
C13 H13 0.9300 .
C14 C15 1.507(5) .
C14 H14A 0.9700 .
C14 H14B 0.9700 .
C15 C16 1.530(5) .
C15 H15A 0.9700 .
C15 H15B 0.9700 .
C16 C17 1.500(5) .
C16 H16A 0.9700 .
C16 H16B 0.9700 .
C17 C18 1.367(5) .
C17 C21 1.389(5) .
C18 C19 1.374(5) .
C18 H18 0.9300 .
C19 H19 0.9300 .
C20 C21 1.356(6) .
C20 H20 0.9300 .
C21 H21 0.9300 .
O1W H1WA 0.8470 .
O1W H1WB 0.8366 .
O2W H2WA 0.8500 .
O2W H2WB 0.8499 .

loop_
_geom_hbond_atom_site_label_D
_geom_hbond_atom_site_label_H
_geom_hbond_atom_site_label_A
_geom_hbond_distance_DH
_geom_hbond_distance_HA
_geom_hbond_distance_DA
_geom_hbond_angle_DHA
_geom_hbond_site_symmetry_A
O3 H3 O1 0.82 2.13 2.894(6) 154.4 3_535
O3' H3' O2W 0.82 2.03 2.828(9) 166.2 .
O1W H1WA O1 0.85 1.90 2.750(7) 175.7 .
O1W H1WB O2W 0.84 1.97 2.762(11) 158.6 1_545
O2W H2WA O2 0.85 1.99 2.748(7) 148.7 .
O2W H2WB O1W 0.85 2.43 3.229(11) 156.8 3_535
